data_7058068
loop_
_publ_author_name
'Li, Ling-Fei'
'Kuang, Wei-Wei'
'Li, Yi-Ming'
'Zhu, Li-Li'
'Xu, Yun'
'Yang, Pei-Pei'

_publ_section_title
;
 A series of new octanuclear Ln8 clusters: magnetic studies reveal a
 significant cryogenic magnetocaloric effect and slow magnetic relaxation
;
_journal_issue 3
_journal_name_full 'New Journal of Chemistry'
_journal_page_first 1617
_journal_paper_doi 10.1039/C8NJ04231D
_journal_volume 43
_journal_year 2019
_chemical_formula_sum 'C90 H100 Dy8 N16 O50'
_chemical_formula_weight 3505.85
_space_group_crystal_system tetragonal
_space_group_IT_number 82
_space_group_name_Hall 'I -4'
_space_group_name_H-M_alt 'I -4'
_symmetry_space_group_name_Hall 'I -4'
_symmetry_space_group_name_H-M 'I -4'
_atom_sites_solution_hydrogens geom
_audit_creation_method SHELXL-2014/7
_audit_update_record
;
2018-12-10 deposited with the CCDC.
2018-12-11 downloaded from the CCDC.
;
_cell_angle_alpha 90
_cell_angle_beta 90
_cell_angle_gamma 90
_cell_formula_units_Z 2
_cell_length_a 19.037(3)
_cell_length_b 19.037(3)
_cell_length_c 18.195(4)
_cell_measurement_temperature 293(2)
_cell_volume 6594(2)
_computing_structure_refinement 'SHELXL-2014/7 (Sheldrick, 2014)'
_diffrn_ambient_temperature 293(2)
_diffrn_measured_fraction_theta_full 0.996
_diffrn_measured_fraction_theta_max 0.996
_diffrn_radiation_type MoK\a
_diffrn_radiation_wavelength 0.71073
_diffrn_reflns_av_R_equivalents 0.0336
_diffrn_reflns_av_unetI/netI 0.0305
_diffrn_reflns_Laue_measured_fraction_full 0.996
_diffrn_reflns_Laue_measured_fraction_max 0.996
_diffrn_reflns_limit_h_max 18
_diffrn_reflns_limit_h_min -22
_diffrn_reflns_limit_k_max 22
_diffrn_reflns_limit_k_min -22
_diffrn_reflns_limit_l_max 21
_diffrn_reflns_limit_l_min -21
_diffrn_reflns_number 26386
_diffrn_reflns_point_group_measured_fraction_full 0.997
_diffrn_reflns_point_group_measured_fraction_max 0.997
_diffrn_reflns_theta_full 25.000
_diffrn_reflns_theta_max 25.000
_diffrn_reflns_theta_min 2.641
_exptl_absorpt_coefficient_mu 4.557
_exptl_crystal_density_diffrn 1.766
_exptl_crystal_F_000 3360
_refine_diff_density_max 1.612
_refine_diff_density_min -1.108
_refine_diff_density_rms 0.125
_refine_ls_abs_structure_details
;
 Refined as an inversion twin.
;
_refine_ls_abs_structure_Flack 0.19(2)
_refine_ls_extinction_coef 0.00120(11)
_refine_ls_extinction_expression Fc^*^=kFc[1+0.001xFc^2^\l^3^/sin(2\q)]^-1/4^
_refine_ls_extinction_method 'SHELXL-2014/7 (Sheldrick 2014'
_refine_ls_goodness_of_fit_ref 1.020
_refine_ls_hydrogen_treatment constr
_refine_ls_matrix_type full
_refine_ls_number_parameters 366
_refine_ls_number_reflns 5819
_refine_ls_number_restraints 48
_refine_ls_restrained_S_all 1.018
_refine_ls_R_factor_all 0.0348
_refine_ls_R_factor_gt 0.0338
_refine_ls_shift/su_max 0.001
_refine_ls_shift/su_mean 0.000
_refine_ls_structure_factor_coef Fsqd
_refine_ls_weighting_details 'w=1/[\s^2^(Fo^2^)+(0.0650P)^2^+10.0000P] where P=(Fo^2^+2Fc^2^)/3'
_refine_ls_weighting_scheme calc
_refine_ls_wR_factor_gt 0.0886
_refine_ls_wR_factor_ref 0.0900
_reflns_Friedel_coverage 0.933
_reflns_Friedel_fraction_full 0.998
_reflns_Friedel_fraction_max 0.998
_reflns_number_gt 5647
_reflns_number_total 5819
_reflns_threshold_expression 'I > 2\s(I)'
_cod_data_source_file c8nj04231d2.cif
_cod_data_source_block shelxs
_cod_depositor_comments 'Adding full bibliography for 7058066--7058069.cif.'
_cod_database_code 7058068
_shelx_shelxl_version_number 2014/7
_shelx_space_group_comment
;
The symmetry employed for this shelxl refinement is uniquely defined
by the following loop, which should always be used as a source of
symmetry information in preference to the above space-group names.
They are only intended as comments.
;

loop_
_space_group_symop_operation_xyz
'x, y, z'
'-x, -y, z'
'y, -x, -z'
'-y, x, -z'
'x+1/2, y+1/2, z+1/2'
'-x+1/2, -y+1/2, z+1/2'
'y+1/2, -x+1/2, -z+1/2'
'-y+1/2, x+1/2, -z+1/2'

loop_
_atom_site_label
_atom_site_type_symbol
_atom_site_fract_x
_atom_site_fract_y
_atom_site_fract_z
_atom_site_U_iso_or_equiv
_atom_site_adp_type
_atom_site_occupancy
_atom_site_site_symmetry_order
_atom_site_calc_flag
_atom_site_refinement_flags_posn
_atom_site_refinement_flags_adp
_atom_site_refinement_flags_occupancy
Dy1 Dy 0.59351(2) 0.40307(2) 0.72333(2) 0.03633(18) Uani 1 1 d . . .
Dy2 Dy 0.43188(2) 0.43291(2) 0.62799(2) 0.03279(17) Uani 1 1 d . . .
O1 O 0.3819(5) 0.3545(6) 0.8179(6) 0.072(3) Uani 1 1 d . U .
O2 O 0.4796(4) 0.3600(4) 0.7145(5) 0.0430(17) Uani 1 1 d . . .
O3 O 0.6955(4) 0.3719(4) 0.6500(4) 0.0478(19) Uani 1 1 d . . .
O4 O 0.7484(6) 0.2989(7) 0.5661(6) 0.078(3) Uani 1 1 d . . .
O5 O 0.3251(4) 0.3640(4) 0.6495(4) 0.0382(16) Uani 1 1 d . . .
O6 O 0.3509(3) 0.4878(4) 0.7063(4) 0.0338(15) Uani 1 1 d . . .
O7 O 0.4007(4) 0.6913(4) 0.8056(5) 0.050(2) Uani 1 1 d . . .
O8 O 0.3621(5) 0.7402(5) 0.9097(5) 0.060(2) Uani 1 1 d . . .
O9 O 0.5527(4) 0.4461(3) 0.6090(4) 0.0345(14) Uani 1 1 d . . .
O10 O 0.4563(4) 0.3364(4) 0.5497(4) 0.0413(17) Uani 1 1 d . . .
O11 O 0.5445(4) 0.3711(4) 0.4796(4) 0.0376(15) Uani 1 1 d . . .
O12 O 0.5000 0.5000 0.7229(5) 0.0299(19) Uani 1 2 d S T P
O13 O 0.5443(4) 0.4596(4) 0.8287(3) 0.0399(16) Uani 1 1 d . . .
N1 N 0.5888(6) 0.2854(5) 0.6518(6) 0.054(3) Uani 1 1 d . . .
N2 N 0.6440(7) 0.2720(6) 0.6045(7) 0.062(3) Uani 1 1 d . . .
H2 H 0.6448 0.2372 0.5743 0.075 Uiso 1 1 calc R U .
N3 N 0.3068(5) 0.5939(5) 0.8125(5) 0.040(2) Uani 1 1 d . . .
N4 N 0.3079(5) 0.6451(5) 0.8663(6) 0.046(2) Uani 1 1 d . . .
H4 H 0.2788 0.6467 0.9024 0.055 Uiso 1 1 calc R U .
C1 C 0.3271(9) 0.3509(13) 0.8654(9) 0.099(7) Uani 1 1 d . U .
H1A H 0.2853 0.3381 0.8391 0.148 Uiso 1 1 calc R U .
H1B H 0.3205 0.3958 0.8885 0.148 Uiso 1 1 calc R U .
H1C H 0.3368 0.3161 0.9023 0.148 Uiso 1 1 calc R U .
C2 C 0.4022(5) 0.2937(4) 0.7888(6) 0.075(4) Uani 1 1 d G U .
C3 C 0.3733(5) 0.2294(5) 0.8088(6) 0.093(5) Uani 1 1 d G U .
H3 H 0.3379 0.2276 0.8439 0.112 Uiso 1 1 calc R U .
C4 C 0.3975(6) 0.1679(4) 0.7764(7) 0.096(5) Uani 1 1 d G U .
H4A H 0.3782 0.1249 0.7898 0.115 Uiso 1 1 calc R U .
C5 C 0.4505(6) 0.1706(4) 0.7240(6) 0.079(4) Uani 1 1 d G U .
H5 H 0.4667 0.1294 0.7023 0.095 Uiso 1 1 calc R U .
C6 C 0.4794(5) 0.2349(4) 0.7039(5) 0.066(4) Uani 1 1 d G U .
C7 C 0.4552(5) 0.2965(4) 0.7363(5) 0.054(3) Uani 1 1 d G U .
C8 C 0.5426(9) 0.2354(7) 0.6566(9) 0.071(5) Uani 1 1 d . . .
H8 H 0.5499 0.1960 0.6273 0.085 Uiso 1 1 calc R U .
C9 C 0.6955(8) 0.3184(8) 0.6106(7) 0.059(3) Uani 1 1 d . . .
C10 C 0.8102(11) 0.3428(9) 0.5658(10) 0.087(6) Uani 1 1 d . . .
H10A H 0.8475 0.3193 0.5401 0.130 Uiso 1 1 calc R U .
H10B H 0.8245 0.3520 0.6155 0.130 Uiso 1 1 calc R U .
H10C H 0.7997 0.3864 0.5416 0.130 Uiso 1 1 calc R U .
C11 C 0.3109(7) 0.2953(5) 0.6186(8) 0.052(3) Uani 1 1 d . . .
H11A H 0.2743 0.2990 0.5825 0.078 Uiso 1 1 calc R U .
H11B H 0.2962 0.2639 0.6570 0.078 Uiso 1 1 calc R U .
H11C H 0.3527 0.2773 0.5959 0.078 Uiso 1 1 calc R U .
C12 C 0.2720(6) 0.3933(6) 0.6930(6) 0.040(2) Uani 1 1 d . . .
C13 C 0.2070(6) 0.3620(6) 0.7058(7) 0.049(3) Uani 1 1 d . . .
H13 H 0.1966 0.3192 0.6838 0.059 Uiso 1 1 calc R U .
C14 C 0.1594(6) 0.3928(8) 0.7494(8) 0.062(4) Uani 1 1 d . . .
H14 H 0.1149 0.3733 0.7551 0.074 Uiso 1 1 calc R U .
C15 C 0.1775(6) 0.4546(6) 0.7861(8) 0.054(3) Uani 1 1 d . . .
H15 H 0.1465 0.4732 0.8205 0.064 Uiso 1 1 calc R U .
C16 C 0.2406(6) 0.4890(6) 0.7726(7) 0.043(2) Uani 1 1 d . . .
C17 C 0.2887(5) 0.4589(5) 0.7238(6) 0.038(2) Uani 1 1 d . . .
C18 C 0.2528(6) 0.5520(7) 0.8184(6) 0.044(2) Uani 1 1 d . . .
H18 H 0.2195 0.5626 0.8541 0.053 Uiso 1 1 calc R U .
C19 C 0.3592(6) 0.6917(6) 0.8561(7) 0.047(3) Uani 1 1 d . . .
C20 C 0.4166(10) 0.7947(11) 0.8972(13) 0.111(9) Uani 1 1 d . . .
H20A H 0.4248 0.7997 0.8454 0.166 Uiso 1 1 calc R U .
H20B H 0.4595 0.7808 0.9211 0.166 Uiso 1 1 calc R U .
H20C H 0.4009 0.8386 0.9171 0.166 Uiso 1 1 calc R U .
C21 C 0.5024(6) 0.3248(5) 0.5020(5) 0.035(2) Uani 1 1 d . . .
C22 C 0.5134(9) 0.2510(6) 0.4714(7) 0.061(4) Uani 1 1 d . . .
H22A H 0.4896 0.2175 0.5020 0.092 Uiso 1 1 calc R U .
H22B H 0.5628 0.2404 0.4705 0.092 Uiso 1 1 calc R U .
H22C H 0.4950 0.2485 0.4223 0.092 Uiso 1 1 calc R U .
C23 C 0.5000 0.5000 0.7970(9) 0.046(4) Uani 1 2 d S T P

loop_
_atom_site_aniso_label
_atom_site_aniso_U_11
_atom_site_aniso_U_22
_atom_site_aniso_U_33
_atom_site_aniso_U_23
_atom_site_aniso_U_13
_atom_site_aniso_U_12
Dy1 0.0356(3) 0.0340(3) 0.0394(3) 0.00374(19) -0.0017(2) -0.00391(19)
Dy2 0.0329(3) 0.0310(3) 0.0345(2) 0.00096(18) 0.00042(19) -0.00516(18)
O1 0.060(6) 0.084(7) 0.073(6) 0.032(6) 0.007(5) 0.000(5)
O2 0.042(4) 0.034(4) 0.053(4) 0.017(3) -0.005(4) -0.003(3)
O3 0.044(4) 0.046(4) 0.053(5) -0.003(4) 0.011(4) 0.007(3)
O4 0.082(8) 0.088(8) 0.063(6) -0.004(6) 0.001(5) 0.032(7)
O5 0.032(4) 0.035(4) 0.048(4) -0.006(3) 0.010(3) -0.011(3)
O6 0.026(3) 0.036(4) 0.039(4) -0.004(3) 0.002(3) -0.006(3)
O7 0.049(5) 0.047(4) 0.054(5) -0.022(4) 0.008(4) -0.010(4)
O8 0.062(5) 0.066(6) 0.051(5) -0.029(4) 0.009(4) -0.011(4)
O9 0.040(4) 0.028(3) 0.036(3) 0.000(3) 0.005(3) -0.002(3)
O10 0.045(4) 0.043(4) 0.036(4) -0.005(3) 0.007(3) -0.008(3)
O11 0.046(4) 0.034(4) 0.032(3) 0.010(3) 0.005(3) 0.001(3)
O12 0.026(4) 0.034(5) 0.030(4) 0.000 0.000 0.001(4)
O13 0.046(4) 0.052(5) 0.022(3) 0.006(3) -0.004(3) 0.005(3)
N1 0.063(7) 0.033(5) 0.064(6) -0.012(4) 0.007(5) 0.007(5)
N2 0.077(8) 0.041(5) 0.069(7) -0.007(5) -0.018(6) 0.007(5)
N3 0.036(5) 0.039(5) 0.046(5) -0.007(4) 0.003(4) 0.002(4)
N4 0.041(5) 0.047(5) 0.050(5) -0.016(5) 0.010(4) 0.004(4)
C1 0.060(9) 0.171(19) 0.065(9) 0.063(12) 0.011(8) -0.005(11)
C2 0.058(7) 0.071(8) 0.095(10) 0.046(8) -0.002(7) -0.019(7)
C3 0.085(10) 0.079(10) 0.117(12) 0.045(10) -0.011(10) -0.018(9)
C4 0.088(11) 0.065(9) 0.136(14) 0.039(10) -0.012(11) -0.031(8)
C5 0.085(10) 0.048(7) 0.104(11) 0.022(8) -0.027(9) -0.009(7)
C6 0.073(8) 0.049(7) 0.075(9) 0.030(6) -0.009(7) -0.018(6)
C7 0.043(6) 0.045(6) 0.075(8) 0.031(6) -0.011(6) -0.015(5)
C8 0.097(11) 0.045(7) 0.071(9) -0.003(6) -0.053(9) 0.007(7)
C9 0.063(8) 0.061(8) 0.053(7) 0.005(6) -0.003(6) 0.026(7)
C10 0.111(15) 0.080(11) 0.068(9) 0.028(9) 0.029(10) 0.048(11)
C11 0.054(7) 0.029(5) 0.073(8) -0.015(6) 0.005(6) -0.012(5)
C12 0.038(5) 0.044(6) 0.039(5) 0.000(5) 0.001(4) -0.014(5)
C13 0.043(6) 0.039(6) 0.065(7) -0.003(5) 0.016(5) -0.014(5)
C14 0.031(6) 0.071(8) 0.083(9) -0.015(7) 0.024(6) -0.019(6)
C15 0.037(6) 0.050(7) 0.074(8) -0.006(6) 0.029(6) -0.012(5)
C16 0.036(5) 0.045(6) 0.047(6) -0.001(5) 0.001(5) -0.002(4)
C17 0.037(5) 0.040(5) 0.037(5) 0.005(5) 0.006(4) -0.013(4)
C18 0.037(6) 0.056(7) 0.040(5) -0.007(5) 0.004(5) -0.004(5)
C19 0.040(6) 0.041(6) 0.061(7) -0.016(5) 0.000(5) 0.010(5)
C20 0.079(11) 0.118(16) 0.135(17) -0.088(15) 0.041(12) -0.059(11)
C21 0.040(5) 0.032(5) 0.034(5) 0.001(4) -0.007(4) 0.000(4)
C22 0.106(11) 0.026(5) 0.051(7) 0.003(5) 0.011(7) -0.016(6)
C23 0.047(9) 0.047(9) 0.043(8) 0.000 0.000 -0.012(7)

loop_
_atom_type_symbol
_atom_type_description
_atom_type_scat_dispersion_real
_atom_type_scat_dispersion_imag
_atom_type_scat_source
C C 0.0033 0.0016 'International Tables Vol C Tables 4.2.6.8 and 6.1.1.4'
H H 0.0000 0.0000 'International Tables Vol C Tables 4.2.6.8 and 6.1.1.4'
Dy Dy -0.1892 4.4098 'International Tables Vol C Tables 4.2.6.8 and 6.1.1.4'
N N 0.0061 0.0033 'International Tables Vol C Tables 4.2.6.8 and 6.1.1.4'
O O 0.0106 0.0060 'International Tables Vol C Tables 4.2.6.8 and 6.1.1.4'

loop_
_geom_angle_atom_site_label_1
_geom_angle_atom_site_label_2
_geom_angle_atom_site_label_3
_geom_angle
_geom_angle_site_symmetry_1
_geom_angle_site_symmetry_3
O2 Dy1 O7 79.5(3) . 2_665
O2 Dy1 O6 136.3(2) . 2_665
O7 Dy1 O6 137.8(3) 2_665 2_665
O2 Dy1 O9 75.8(3) . .
O7 Dy1 O9 147.5(3) 2_665 .
O6 Dy1 O9 74.1(2) 2_665 .
O2 Dy1 O13 81.3(3) . .
O7 Dy1 O13 81.4(3) 2_665 .
O6 Dy1 O13 83.4(3) 2_665 .
O9 Dy1 O13 114.9(2) . .
O2 Dy1 O3 128.4(3) . .
O7 Dy1 O3 97.2(3) 2_665 .
O6 Dy1 O3 77.5(3) 2_665 .
O9 Dy1 O3 82.1(3) . .
O13 Dy1 O3 149.8(3) . .
O2 Dy1 N3 139.7(3) . 2_665
O7 Dy1 N3 64.3(3) 2_665 2_665
O6 Dy1 N3 73.9(3) 2_665 2_665
O9 Dy1 N3 144.3(3) . 2_665
O13 Dy1 N3 76.5(3) . 2_665
O3 Dy1 N3 75.8(3) . 2_665
O2 Dy1 O12 66.81(18) . .
O7 Dy1 O12 125.9(3) 2_665 .
O6 Dy1 O12 71.14(17) 2_665 .
O9 Dy1 O12 61.4(3) . .
O13 Dy1 O12 53.6(3) . .
O3 Dy1 O12 136.8(3) . .
N3 Dy1 O12 120.9(3) 2_665 .
O2 Dy1 N1 68.1(3) . .
O7 Dy1 N1 70.1(3) 2_665 .
O6 Dy1 N1 135.5(3) 2_665 .
O9 Dy1 N1 81.2(3) . .
O13 Dy1 N1 141.1(3) . .
O3 Dy1 N1 62.7(3) . .
N3 Dy1 N1 111.9(3) 2_665 .
O12 Dy1 N1 126.6(3) . .
O2 Dy1 C23 71.5(2) . .
O7 Dy1 C23 102.8(3) 2_665 .
O6 Dy1 C23 76.99(19) 2_665 .
O9 Dy1 C23 89.1(3) . .
O13 Dy1 C23 25.8(3) . .
O3 Dy1 C23 154.4(2) . .
N3 Dy1 C23 98.7(3) 2_665 .
O12 Dy1 C23 27.8(4) . .
N1 Dy1 C23 139.7(3) . .
O2 Dy1 Dy2 38.75(17) . .
O7 Dy1 Dy2 118.2(2) 2_665 .
O6 Dy1 Dy2 100.55(16) 2_665 .
O9 Dy1 Dy2 40.25(17) . .
O13 Dy1 Dy2 88.88(17) . .
O3 Dy1 Dy2 117.4(2) . .
N3 Dy1 Dy2 164.8(2) 2_665 .
O12 Dy1 Dy2 44.54(15) . .
N1 Dy1 Dy2 82.2(3) . .
C23 Dy1 Dy2 66.1(2) . .
O2 Dy1 Dy2 98.48(17) . 2_665
O7 Dy1 Dy2 168.2(2) 2_665 2_665
O6 Dy1 Dy2 39.83(16) 2_665 2_665
O9 Dy1 Dy2 39.94(16) . 2_665
O13 Dy1 Dy2 86.77(17) . 2_665
O3 Dy1 Dy2 93.1(2) . 2_665
N3 Dy1 Dy2 113.2(2) 2_665 2_665
O12 Dy1 Dy2 44.12(15) . 2_665
N1 Dy1 Dy2 120.2(3) . 2_665
C23 Dy1 Dy2 65.7(2) . 2_665
Dy2 Dy1 Dy2 60.905(15) . 2_665
O2 Dy2 O11 153.3(3) . 3_566
O2 Dy2 O9 77.1(3) . .
O11 Dy2 O9 110.3(2) 3_566 .
O2 Dy2 O6 96.5(3) . .
O11 Dy2 O6 95.9(3) 3_566 .
O9 Dy2 O6 133.5(2) . .
O2 Dy2 O9 130.4(3) . 2_665
O11 Dy2 O9 75.8(2) 3_566 2_665
O9 Dy2 O9 75.6(3) . 2_665
O6 Dy2 O9 74.6(2) . 2_665
O2 Dy2 O10 82.3(3) . .
O11 Dy2 O10 74.5(3) 3_566 .
O9 Dy2 O10 78.6(2) . .
O6 Dy2 O10 147.1(2) . .
O9 Dy2 O10 130.3(2) 2_665 .
O2 Dy2 O5 84.0(3) . .
O11 Dy2 O5 79.6(3) 3_566 .
O9 Dy2 O5 153.7(2) . .
O6 Dy2 O5 66.2(2) . .
O9 Dy2 O5 130.7(2) 2_665 .
O10 Dy2 O5 81.0(2) . .
O2 Dy2 O12 68.3(2) . .
O11 Dy2 O12 138.3(2) 3_566 .
O9 Dy2 O12 62.57(19) . .
O6 Dy2 O12 72.23(18) . .
O9 Dy2 O12 62.47(19) 2_665 .
O10 Dy2 O12 135.0(2) . .
O5 Dy2 O12 126.2(2) . .
O2 Dy2 Dy1 39.49(18) . .
O11 Dy2 Dy1 150.41(18) 3_566 .
O9 Dy2 Dy1 40.82(16) . .
O6 Dy2 Dy1 109.98(17) . .
O9 Dy2 Dy1 96.90(17) 2_665 .
O10 Dy2 Dy1 90.0(2) . .
O5 Dy2 Dy1 123.43(18) . .
O12 Dy2 Dy1 45.779(11) . .
O2 Dy2 Dy1 104.4(2) . 2_665
O11 Dy2 Dy1 100.32(19) 3_566 2_665
O9 Dy2 Dy1 96.33(16) . 2_665
O6 Dy2 Dy1 39.95(16) . 2_665
O9 Dy2 Dy1 40.34(17) 2_665 2_665
O10 Dy2 Dy1 170.66(18) . 2_665
O5 Dy2 Dy1 106.00(16) . 2_665
O12 Dy2 Dy1 45.340(11) . 2_665
Dy1 Dy2 Dy1 91.119(17) . 2_665
O2 Dy2 Dy2 98.22(18) . 2_665
O11 Dy2 Dy2 103.05(18) 3_566 2_665
O9 Dy2 Dy2 39.14(16) . 2_665
O6 Dy2 Dy2 98.96(16) . 2_665
O9 Dy2 Dy2 38.98(17) 2_665 2_665
O10 Dy2 Dy2 113.85(17) . 2_665
O5 Dy2 Dy2 165.14(16) . 2_665
O12 Dy2 Dy2 43.51(16) . 2_665
Dy1 Dy2 Dy2 59.913(13) . 2_665
Dy1 Dy2 Dy2 59.183(13) 2_665 2_665
C2 O1 C1 115.6(14) . .
C7 O2 Dy2 127.4(6) . .
C7 O2 Dy1 128.0(6) . .
Dy2 O2 Dy1 101.8(3) . .
C9 O3 Dy1 121.1(9) . .
C9 O4 C10 116.9(14) . .
C12 O5 C11 116.3(8) . .
C12 O5 Dy2 118.5(6) . .
C11 O5 Dy2 125.2(6) . .
C17 O6 Dy2 122.7(6) . .
C17 O6 Dy1 136.7(6) . 2_665
Dy2 O6 Dy1 100.2(2) . 2_665
C19 O7 Dy1 121.4(8) . 2_665
C19 O8 C20 113.4(10) . .
Dy2 O9 Dy2 101.9(2) . 2_665
Dy2 O9 Dy1 98.9(2) . .
Dy2 O9 Dy1 99.7(3) 2_665 .
C21 O10 Dy2 133.6(7) . .
C21 O11 Dy2 137.8(7) . 4_656
C23 O12 Dy2 133.51(16) . .
C23 O12 Dy2 133.51(16) . 2_665
Dy2 O12 Dy2 93.0(3) . 2_665
C23 O12 Dy1 89.8(2) . .
Dy2 O12 Dy1 89.68(14) . .
Dy2 O12 Dy1 90.54(15) 2_665 .
C23 O12 Dy1 89.8(2) . 2_665
Dy2 O12 Dy1 90.54(15) . 2_665
Dy2 O12 Dy1 89.68(14) 2_665 2_665
Dy1 O12 Dy1 179.7(4) . 2_665
C23 O13 Dy1 99.7(7) . .
C8 N1 N2 114.8(12) . .
C8 N1 Dy1 128.6(10) . .
N2 N1 Dy1 116.5(8) . .
C9 N2 N1 112.8(11) . .
C9 N2 H2 123.6 . .
N1 N2 H2 123.6 . .
C18 N3 N4 112.6(9) . .
C18 N3 Dy1 131.8(8) . 2_665
N4 N3 Dy1 115.6(7) . 2_665
C19 N4 N3 112.5(9) . .
C19 N4 H4 123.8 . .
N3 N4 H4 123.8 . .
O1 C1 H1A 109.5 . .
O1 C1 H1B 109.5 . .
H1A C1 H1B 109.5 . .
O1 C1 H1C 109.5 . .
H1A C1 H1C 109.5 . .
H1B C1 H1C 109.5 . .
O1 C2 C3 123.2(7) . .
O1 C2 C7 116.8(7) . .
C3 C2 C7 120.0 . .
C4 C3 C2 120.0 . .
C4 C3 H3 120.0 . .
C2 C3 H3 120.0 . .
C3 C4 C5 120.0 . .
C3 C4 H4A 120.0 . .
C5 C4 H4A 120.0 . .
C4 C5 C6 120.0 . .
C4 C5 H5 120.0 . .
C6 C5 H5 120.0 . .
C7 C6 C5 120.0 . .
C7 C6 C8 120.8(8) . .
C5 C6 C8 118.6(8) . .
O2 C7 C6 120.9(7) . .
O2 C7 C2 119.0(7) . .
C6 C7 C2 120.0 . .
N1 C8 C6 126.4(13) . .
N1 C8 H8 116.8 . .
C6 C8 H8 116.8 . .
O3 C9 N2 126.3(13) . .
O3 C9 O4 125.0(15) . .
N2 C9 O4 108.6(13) . .
O4 C10 H10A 109.5 . .
O4 C10 H10B 109.5 . .
H10A C10 H10B 109.5 . .
O4 C10 H10C 109.5 . .
H10A C10 H10C 109.5 . .
H10B C10 H10C 109.5 . .
O5 C11 H11A 109.5 . .
O5 C11 H11B 109.5 . .
H11A C11 H11B 109.5 . .
O5 C11 H11C 109.5 . .
H11A C11 H11C 109.5 . .
H11B C11 H11C 109.5 . .
C13 C12 O5 124.5(10) . .
C13 C12 C17 120.9(11) . .
O5 C12 C17 114.6(9) . .
C14 C13 C12 120.9(11) . .
C14 C13 H13 119.6 . .
C12 C13 H13 119.6 . .
C13 C14 C15 119.0(11) . .
C13 C14 H14 120.5 . .
C15 C14 H14 120.5 . .
C16 C15 C14 121.7(11) . .
C16 C15 H15 119.1 . .
C14 C15 H15 119.1 . .
C15 C16 C17 118.9(10) . .
C15 C16 C18 114.7(10) . .
C17 C16 C18 126.1(10) . .
O6 C17 C16 123.9(9) . .
O6 C17 C12 118.0(9) . .
C16 C17 C12 118.1(9) . .
N3 C18 C16 124.9(10) . .
N3 C18 H18 117.6 . .
C16 C18 H18 117.6 . .
O7 C19 N4 125.4(11) . .
O7 C19 O8 121.9(11) . .
N4 C19 O8 112.7(10) . .
O8 C20 H20A 109.5 . .
O8 C20 H20B 109.5 . .
H20A C20 H20B 109.5 . .
O8 C20 H20C 109.5 . .
H20A C20 H20C 109.5 . .
H20B C20 H20C 109.5 . .
O10 C21 O11 123.0(10) . .
O10 C21 C22 120.8(10) . .
O11 C21 C22 116.1(10) . .
C21 C22 H22A 109.5 . .
C21 C22 H22B 109.5 . .
H22A C22 H22B 109.5 . .
C21 C22 H22C 109.5 . .
H22A C22 H22C 109.5 . .
H22B C22 H22C 109.5 . .
O13 C23 O13 126.4(14) 2_665 .
O13 C23 O12 116.8(7) 2_665 .
O13 C23 O12 116.8(7) . .
O13 C23 Dy1 176.7(4) 2_665 .
O13 C23 Dy1 54.5(5) . .
O12 C23 Dy1 62.4(3) . .
O13 C23 Dy1 54.5(5) 2_665 2_665
O13 C23 Dy1 176.7(4) . 2_665
O12 C23 Dy1 62.4(3) . 2_665
Dy1 C23 Dy1 124.8(6) . 2_665

loop_
_geom_bond_atom_site_label_1
_geom_bond_atom_site_label_2
_geom_bond_distance
_geom_bond_site_symmetry_2
Dy1 O2 2.324(7) .
Dy1 O7 2.341(8) 2_665
Dy1 O6 2.352(7) 2_665
Dy1 O9 2.367(7) .
Dy1 O13 2.390(7) .
Dy1 O3 2.429(8) .
Dy1 N3 2.497(9) 2_665
Dy1 O12 2.5640(6) .
Dy1 N1 2.592(10) .
Dy1 C23 2.893(7) .
Dy1 Dy2 3.5777(8) .
Dy1 Dy2 3.6046(8) 2_665
Dy2 O2 2.287(7) .
Dy2 O11 2.315(7) 3_566
Dy2 O9 2.340(7) .
Dy2 O6 2.346(7) .
Dy2 O9 2.348(7) 2_665
Dy2 O10 2.371(7) .
Dy2 O5 2.450(7) .
Dy2 O12 2.509(7) .
Dy2 Dy1 3.6046(8) 2_665
Dy2 Dy2 3.6402(10) 2_665
O1 C2 1.330(14) .
O1 C1 1.357(18) .
O2 C7 1.355(9) .
O3 C9 1.245(16) .
O4 C9 1.345(17) .
O4 C10 1.44(2) .
O5 C12 1.400(13) .
O5 C11 1.450(12) .
O6 C17 1.345(11) .
O6 Dy1 2.352(7) 2_665
O7 C19 1.211(14) .
O7 Dy1 2.341(8) 2_665
O8 C19 1.344(14) .
O8 C20 1.485(18) .
O9 Dy2 2.348(7) 2_665
O10 C21 1.255(13) .
O11 C21 1.259(13) .
O11 Dy2 2.315(7) 4_656
O12 C23 1.348(19) .
O12 Dy2 2.509(7) 2_665
O12 Dy1 2.5640(6) 2_665
O13 C23 1.279(10) .
N1 C8 1.300(19) .
N1 N2 1.382(16) .
N2 C9 1.33(2) .
N2 H2 0.8600 .
N3 C18 1.304(15) .
N3 N4 1.383(13) .
N3 Dy1 2.497(9) 2_665
N4 C19 1.332(16) .
N4 H4 0.8600 .
C1 H1A 0.9600 .
C1 H1B 0.9600 .
C1 H1C 0.9600 .
C2 C3 1.3900 .
C2 C7 1.3900 .
C3 C4 1.3900 .
C3 H3 0.9300 .
C4 C5 1.3900 .
C4 H4A 0.9300 .
C5 C6 1.3900 .
C5 H5 0.9300 .
C6 C7 1.3900 .
C6 C8 1.48(2) .
C8 H8 0.9300 .
C10 H10A 0.9600 .
C10 H10B 0.9600 .
C10 H10C 0.9600 .
C11 H11A 0.9600 .
C11 H11B 0.9600 .
C11 H11C 0.9600 .
C12 C13 1.391(15) .
C12 C17 1.405(15) .
C13 C14 1.341(18) .
C13 H13 0.9300 .
C14 C15 1.396(18) .
C14 H14 0.9300 .
C15 C16 1.391(15) .
C15 H15 0.9300 .
C16 C17 1.398(16) .
C16 C18 1.479(16) .
C18 H18 0.9300 .
C20 H20A 0.9600 .
C20 H20B 0.9600 .
C20 H20C 0.9600 .
C21 C22 1.526(15) .
C22 H22A 0.9600 .
C22 H22B 0.9600 .
C22 H22C 0.9600 .
C23 O13 1.279(10) 2_665
C23 Dy1 2.893(7) 2_665
